data_1553836
loop_
_publ_author_name
'Zhang, Wei'
'Yu, Wenlong'
'Yan, Qiangqiang'
'Liu, Zhanxiang'
'Zhang, Yuhong'

_publ_section_title
;
 Synthesis of substituted oxazoles via Pd-catalyzed tandem oxidative
 cyclization
;
_journal_issue 12
_journal_name_full 'Organic Chemistry Frontiers'
_journal_page_first 2428
_journal_paper_doi 10.1039/C7QO00517B
_journal_volume 4
_journal_year 2017
_chemical_absolute_configuration unk
_chemical_formula_moiety 'C16 H15 N O'
_chemical_formula_sum 'C16 H15 N O'
_chemical_formula_weight 237.29
_space_group_crystal_system monoclinic
_space_group_IT_number 4
_space_group_name_Hall 'P 2yb'
_space_group_name_H-M_alt 'P 1 21 1'
_atom_sites_solution_hydrogens geom
_atom_sites_solution_primary direct
_audit_creation_date 2017-05-09
_audit_creation_method
;
Olex2 1.2
(compiled 2017.03.28 svn.r3405 for OlexSys, GUI svn.r5335)
;
_audit_update_record
;
2017-05-11 deposited with the CCDC.
2017-08-29 downloaded from the CCDC.
;
_cell_angle_alpha 90
_cell_angle_beta 96.737(10)
_cell_angle_gamma 90
_cell_formula_units_Z 4
_cell_length_a 6.9086(8)
_cell_length_b 9.5831(7)
_cell_length_c 19.453(2)
_cell_measurement_reflns_used 1662
_cell_measurement_temperature 120
_cell_measurement_theta_max 29.2230
_cell_measurement_theta_min 3.2589
_cell_volume 1279.0(2)
_computing_cell_refinement
;
CrysAlisPro, Agilent Technologies,
Version 1.171.35.11 (release 16-05-2011 CrysAlis171 .NET)
(compiled May 16 2011,17:55:39)
;
_computing_data_collection
;
CrysAlisPro, Agilent Technologies,
Version 1.171.35.11 (release 16-05-2011 CrysAlis171 .NET)
(compiled May 16 2011,17:55:39)
;
_computing_data_reduction
;
CrysAlisPro, Agilent Technologies,
Version 1.171.35.11 (release 16-05-2011 CrysAlis171 .NET)
(compiled May 16 2011,17:55:39)
;
_computing_molecular_graphics 'Olex2 (Dolomanov et al., 2009)'
_computing_publication_material 'Olex2 (Dolomanov et al., 2009)'
_computing_structure_refinement 'ShelXL (Sheldrick, 2015)'
_computing_structure_solution 'ShelXS (Sheldrick, 2008)'
_diffrn_ambient_temperature 120
_diffrn_detector_area_resol_mean 10.3592
_diffrn_measured_fraction_theta_full 0.991
_diffrn_measured_fraction_theta_max 0.992
_diffrn_measurement_details
;
#__ type_ start__ end____ width___ exp.time_
  1 omega  -61.00   28.00   1.0000    5.0000
omega____ theta____ kappa____ phi______ frames
    -       11.7808  -38.0000 -180.0000 89

#__ type_ start__ end____ width___ exp.time_
  2 omega  -67.00   21.00   1.0000    5.0000
omega____ theta____ kappa____ phi______ frames
    -       11.7808  -77.0000  -30.0000 88
;
_diffrn_measurement_device_type 'Xcalibur, Atlas, Gemini ultra'
_diffrn_measurement_method '\w scans'
_diffrn_orient_matrix_UB_11 0.0441016000
_diffrn_orient_matrix_UB_12 -0.0385219000
_diffrn_orient_matrix_UB_13 -0.0251234000
_diffrn_orient_matrix_UB_21 -0.0791602000
_diffrn_orient_matrix_UB_22 0.0168501000
_diffrn_orient_matrix_UB_23 -0.0252537000
_diffrn_orient_matrix_UB_31 0.0497467000
_diffrn_orient_matrix_UB_32 0.0609612000
_diffrn_orient_matrix_UB_33 -0.0088610000
_diffrn_radiation_monochromator graphite
_diffrn_radiation_type MoK\a
_diffrn_radiation_wavelength 0.71073
_diffrn_reflns_av_R_equivalents 0.0593
_diffrn_reflns_av_unetI/netI 0.0970
_diffrn_reflns_Laue_measured_fraction_full 0.991
_diffrn_reflns_Laue_measured_fraction_max 0.992
_diffrn_reflns_limit_h_max 8
_diffrn_reflns_limit_h_min -6
_diffrn_reflns_limit_k_max 11
_diffrn_reflns_limit_k_min -11
_diffrn_reflns_limit_l_max 23
_diffrn_reflns_limit_l_min -19
_diffrn_reflns_number 5057
_diffrn_reflns_point_group_measured_fraction_full 0.809
_diffrn_reflns_point_group_measured_fraction_max 0.808
_diffrn_reflns_theta_full 25.242
_diffrn_reflns_theta_max 25.346
_diffrn_reflns_theta_min 3.265
_diffrn_source 'Enhance (Mo) X-ray Source'
_exptl_absorpt_coefficient_mu 0.077
_exptl_absorpt_correction_T_max 1.00000
_exptl_absorpt_correction_T_min 0.85372
_exptl_absorpt_correction_type multi-scan
_exptl_absorpt_process_details
;
CrysAlisPro, Agilent Technologies,
Version 1.171.35.11 (release 16-05-2011 CrysAlis171 .NET)
(compiled May 16 2011,17:55:39)
Empirical absorption correction using spherical harmonics,
 implemented in SCALE3 ABSPACK scaling algorithm.
;
_exptl_crystal_colour 'light yellow'
_exptl_crystal_colour_modifier light
_exptl_crystal_colour_primary yellow
_exptl_crystal_density_diffrn 1.232
_exptl_crystal_description block
_exptl_crystal_F_000 504
_exptl_crystal_size_max 0.42
_exptl_crystal_size_mid 0.4
_exptl_crystal_size_min 0.36
_refine_diff_density_max 0.856
_refine_diff_density_min -0.439
_refine_diff_density_rms 0.132
_refine_ls_abs_structure_details
;
 Flack x determined using 734 quotients [(I+)-(I-)]/[(I+)+(I-)]
 (Parsons, Flack and Wagner, Acta Cryst. B69 (2013) 249-259).
;
_refine_ls_abs_structure_Flack -3.8(10)
_refine_ls_extinction_method none
_refine_ls_goodness_of_fit_ref 1.333
_refine_ls_hydrogen_treatment constr
_refine_ls_matrix_type full
_refine_ls_number_parameters 327
_refine_ls_number_reflns 3782
_refine_ls_number_restraints 1
_refine_ls_restrained_S_all 1.333
_refine_ls_R_factor_all 0.1472
_refine_ls_R_factor_gt 0.1365
_refine_ls_shift/su_max 0.000
_refine_ls_shift/su_mean 0.000
_refine_ls_structure_factor_coef Fsqd
_refine_ls_weighting_details 'w=1/[\s^2^(Fo^2^)+(0.2000P)^2^] where P=(Fo^2^+2Fc^2^)/3'
_refine_ls_weighting_scheme calc
_refine_ls_wR_factor_gt 0.3471
_refine_ls_wR_factor_ref 0.3583
_reflns_Friedel_coverage 0.529
_reflns_Friedel_fraction_full 0.601
_reflns_Friedel_fraction_max 0.598
_reflns_number_gt 3115
_reflns_number_total 3782
_reflns_threshold_expression 'I > 2\s(I)'
_cod_data_source_file c7qo00517b2.cif
_cod_data_source_block 170509_zw2_005_3_1
_cod_database_code 1553836
_shelx_shelxl_version_number 2016/6
_chemical_oxdiff_formula 'c10 h10 n2 o8'
_shelx_space_group_comment
;
The symmetry employed for this shelxl refinement is uniquely defined
by the following loop, which should always be used as a source of
symmetry information in preference to the above space-group names.
They are only intended as comments.
;
_shelx_estimated_absorpt_t_max 0.973
_shelx_estimated_absorpt_t_min 0.968
_reflns_odcompleteness_completeness 99.53
_reflns_odcompleteness_iscentric 1
_reflns_odcompleteness_theta 26.32
_olex2_refinement_description
;
1. Fixed Uiso
 At 1.2 times of:
  All C(H) groups, All N(H) groups
 At 1.5 times of:
  All C(H,H,H) groups
2.a Aromatic/amide H refined with riding coordinates:
 N1(H1), C1(H1A), C2(H2), C3(H3), C4(H4), C5(H5), C8(H8), C10(H10), C11(H11),
 C12(H12), C13(H13), C14(H14), N2(H2A), C17(H17), C18(H18), C19(H19), C20(H20),
 C21(H21), C24(H24), C26(H26), C27(H27), C28(H28), C29(H29), C30(H30)
2.b Idealised Me refined as rotating group:
 C16(H16A,H16B,H16C), C32(H32A,H32B,H32C)
;
_olex2_submission_special_instructions 'No special instructions were received'

loop_
_space_group_symop_operation_xyz
'x, y, z'
'-x, y+1/2, -z'

loop_
_atom_site_label
_atom_site_type_symbol
_atom_site_fract_x
_atom_site_fract_y
_atom_site_fract_z
_atom_site_U_iso_or_equiv
_atom_site_adp_type
_atom_site_occupancy
_atom_site_site_symmetry_order
_atom_site_calc_flag
_atom_site_refinement_flags_posn
O1 O 0.0354(11) 0.5380(8) 0.0016(4) 0.0315(17) Uani 1 1 d .
N1 N 0.0256(12) 0.3189(8) 0.0442(4) 0.0256(18) Uani 1 1 d .
H1 H -0.019163 0.233587 0.036685 0.031 Uiso 1 1 calc R
C1 C 0.4104(15) 0.2034(11) 0.0646(6) 0.034(2) Uani 1 1 d .
H1A H 0.345935 0.217239 0.019250 0.041 Uiso 1 1 calc R
C2 C 0.5800(14) 0.1282(11) 0.0730(6) 0.036(3) Uani 1 1 d .
H2 H 0.632892 0.093540 0.033378 0.043 Uiso 1 1 calc R
C3 C 0.6745(16) 0.1021(13) 0.1377(7) 0.042(3) Uani 1 1 d .
H3 H 0.792425 0.050187 0.143590 0.051 Uiso 1 1 calc R
C4 C 0.5923(19) 0.1541(16) 0.1943(8) 0.056(3) Uani 1 1 d .
H4 H 0.653504 0.135822 0.239705 0.068 Uiso 1 1 calc R
C5 C 0.4204(18) 0.2331(12) 0.1854(6) 0.042(3) Uani 1 1 d .
H5 H 0.366287 0.268238 0.224649 0.051 Uiso 1 1 calc R
C6 C 0.3303(15) 0.2597(10) 0.1199(6) 0.032(2) Uani 1 1 d .
C7 C 0.1495(15) 0.3461(12) 0.1094(5) 0.033(2) Uani 1 1 d .
C8 C 0.1043(15) 0.4435(12) 0.1522(5) 0.032(2) Uani 1 1 d .
H8 H 0.200577 0.459900 0.190333 0.039 Uiso 1 1 calc R
C9 C -0.0705(14) 0.5314(12) 0.1509(5) 0.030(2) Uani 1 1 d .
C10 C -0.0520(15) 0.6578(12) 0.1882(5) 0.036(2) Uani 1 1 d .
H10 H 0.070525 0.684726 0.211768 0.043 Uiso 1 1 calc R
C11 C -0.2117(18) 0.7414(12) 0.1901(5) 0.037(3) Uani 1 1 d .
H11 H -0.199000 0.826007 0.215676 0.045 Uiso 1 1 calc R
C12 C -0.3896(16) 0.7060(12) 0.1559(5) 0.035(2) Uani 1 1 d .
H12 H -0.497199 0.767614 0.156296 0.042 Uiso 1 1 calc R
C13 C -0.4123(15) 0.5821(11) 0.1214(5) 0.031(2) Uani 1 1 d .
H13 H -0.537601 0.556370 0.099753 0.038 Uiso 1 1 calc R
C14 C -0.2567(13) 0.4936(10) 0.1174(5) 0.029(2) Uani 1 1 d .
H14 H -0.273969 0.408411 0.092436 0.035 Uiso 1 1 calc R
C15 C -0.0240(14) 0.4157(10) -0.0047(5) 0.026(2) Uani 1 1 d .
C16 C -0.1537(17) 0.3651(12) -0.0655(5) 0.036(3) Uani 1 1 d .
H16A H -0.289178 0.387647 -0.059740 0.053 Uiso 1 1 calc GR
H16B H -0.139504 0.263836 -0.069659 0.053 Uiso 1 1 calc GR
H16C H -0.118244 0.410426 -0.107458 0.053 Uiso 1 1 calc GR
O2 O 0.5210(10) 0.7710(7) 0.4932(4) 0.0285(16) Uani 1 1 d .
N2 N 0.4901(12) 0.5481(8) 0.4566(4) 0.0253(19) Uani 1 1 d .
H2A H 0.443621 0.465221 0.465146 0.030 Uiso 1 1 calc R
C17 C 0.8700(13) 0.4364(10) 0.4450(5) 0.026(2) Uani 1 1 d .
H17 H 0.838116 0.464284 0.489167 0.031 Uiso 1 1 calc R
C18 C 1.0352(14) 0.3557(10) 0.4406(6) 0.031(2) Uani 1 1 d .
H18 H 1.117871 0.331847 0.481425 0.037 Uiso 1 1 calc R
C19 C 1.0788(17) 0.3106(12) 0.3775(6) 0.036(3) Uani 1 1 d .
H19 H 1.190310 0.253927 0.374618 0.044 Uiso 1 1 calc R
C20 C 0.9610(17) 0.3474(12) 0.3179(6) 0.036(3) Uani 1 1 d .
H20 H 0.990922 0.316475 0.273965 0.043 Uiso 1 1 calc R
C21 C 0.7976(15) 0.4304(11) 0.3231(5) 0.031(2) Uani 1 1 d .
H21 H 0.716284 0.455675 0.282235 0.037 Uiso 1 1 calc R
C22 C 0.7516(13) 0.4766(10) 0.3864(5) 0.027(2) Uani 1 1 d .
C23 C 0.5784(14) 0.5649(11) 0.3933(5) 0.028(2) Uani 1 1 d .
C24 C 0.5079(16) 0.6566(12) 0.3444(5) 0.032(2) Uani 1 1 d .
H24 H 0.577405 0.661508 0.305085 0.039 Uiso 1 1 calc R
C25 C 0.3387(14) 0.7505(12) 0.3427(5) 0.032(2) Uani 1 1 d .
C26 C 0.3399(16) 0.8719(11) 0.3023(5) 0.031(2) Uani 1 1 d .
H26 H 0.447055 0.889491 0.277079 0.038 Uiso 1 1 calc R
C27 C 0.1897(19) 0.9650(12) 0.2988(6) 0.040(3) Uani 1 1 d .
H27 H 0.197315 1.049196 0.273519 0.049 Uiso 1 1 calc R
C28 C 0.0292(15) 0.9387(12) 0.3310(5) 0.036(3) Uani 1 1 d .
H28 H -0.074419 1.004433 0.328260 0.044 Uiso 1 1 calc R
C29 C 0.0172(14) 0.8157(12) 0.3679(6) 0.034(2) Uani 1 1 d .
H29 H -0.095677 0.795132 0.389614 0.041 Uiso 1 1 calc R
C30 C 0.1727(16) 0.7233(11) 0.3725(5) 0.035(2) Uani 1 1 d .
H30 H 0.163849 0.638359 0.397195 0.043 Uiso 1 1 calc R
C31 C 0.4740(14) 0.6479(11) 0.5026(5) 0.027(2) Uani 1 1 d .
C32 C 0.3856(16) 0.6039(11) 0.5659(5) 0.032(2) Uani 1 1 d .
H32A H 0.440112 0.660540 0.605441 0.049 Uiso 1 1 calc GR
H32B H 0.414893 0.505243 0.575480 0.049 Uiso 1 1 calc GR
H32C H 0.244058 0.617054 0.558187 0.049 Uiso 1 1 calc GR

loop_
_atom_site_aniso_label
_atom_site_aniso_U_11
_atom_site_aniso_U_22
_atom_site_aniso_U_33
_atom_site_aniso_U_23
_atom_site_aniso_U_13
_atom_site_aniso_U_12
O1 0.035(4) 0.024(4) 0.037(4) 0.000(3) 0.008(3) -0.001(3)
N1 0.025(4) 0.021(4) 0.031(4) 0.002(3) 0.001(3) -0.001(3)
C1 0.023(5) 0.022(5) 0.058(7) -0.007(5) 0.006(5) -0.004(4)
C2 0.022(5) 0.024(5) 0.063(7) -0.008(5) 0.014(5) -0.003(4)
C3 0.022(5) 0.033(6) 0.072(8) 0.008(6) 0.006(5) 0.009(5)
C4 0.037(7) 0.054(8) 0.077(9) 0.019(8) 0.002(6) 0.004(6)
C5 0.042(6) 0.035(6) 0.052(7) 0.001(5) 0.018(5) 0.008(5)
C6 0.020(5) 0.019(5) 0.059(6) -0.002(5) 0.016(4) -0.006(4)
C7 0.024(5) 0.039(6) 0.036(5) -0.003(5) 0.005(4) -0.016(5)
C8 0.029(5) 0.039(6) 0.029(5) -0.001(5) 0.006(4) 0.001(5)
C9 0.017(4) 0.035(5) 0.040(5) 0.010(5) 0.010(4) 0.004(4)
C10 0.025(5) 0.042(6) 0.040(6) -0.007(5) 0.000(4) -0.002(5)
C11 0.053(7) 0.035(6) 0.025(5) -0.005(5) 0.011(5) 0.003(5)
C12 0.035(6) 0.037(6) 0.034(5) -0.001(5) 0.012(4) 0.014(5)
C13 0.022(5) 0.036(6) 0.038(5) -0.004(5) 0.011(4) -0.001(4)
C14 0.018(5) 0.025(5) 0.047(5) -0.012(5) 0.016(4) -0.009(4)
C15 0.022(5) 0.024(5) 0.035(5) -0.004(4) 0.014(4) 0.004(4)
C16 0.042(6) 0.027(5) 0.036(5) 0.008(5) 0.001(5) 0.002(5)
O2 0.032(4) 0.014(3) 0.039(4) -0.004(3) 0.003(3) -0.006(3)
N2 0.034(5) 0.021(4) 0.022(4) -0.002(3) 0.005(3) -0.010(4)
C17 0.020(4) 0.023(5) 0.035(5) -0.005(4) 0.007(4) -0.002(4)
C18 0.022(5) 0.023(5) 0.047(6) 0.005(5) 0.005(4) 0.004(4)
C19 0.033(6) 0.033(6) 0.045(6) 0.000(5) 0.010(5) 0.016(5)
C20 0.038(6) 0.038(6) 0.034(5) 0.001(5) 0.011(5) -0.002(5)
C21 0.033(5) 0.025(5) 0.033(5) 0.005(5) 0.000(4) -0.001(5)
C22 0.023(5) 0.021(4) 0.038(5) -0.004(4) 0.010(4) -0.006(4)
C23 0.022(5) 0.037(6) 0.027(5) 0.000(4) 0.007(4) -0.004(4)
C24 0.032(5) 0.034(6) 0.030(5) 0.000(5) 0.002(4) 0.001(5)
C25 0.021(5) 0.030(5) 0.042(5) -0.006(5) -0.008(4) 0.002(4)
C26 0.035(5) 0.025(5) 0.034(5) 0.008(5) 0.005(4) 0.001(5)
C27 0.056(7) 0.020(5) 0.045(6) 0.009(5) 0.001(5) -0.009(5)
C28 0.028(5) 0.041(6) 0.037(5) -0.002(5) -0.009(4) 0.009(5)
C29 0.009(4) 0.049(7) 0.045(5) 0.000(5) -0.001(4) 0.002(4)
C30 0.034(6) 0.032(6) 0.039(5) 0.015(5) -0.002(4) 0.009(5)
C31 0.023(5) 0.026(5) 0.030(5) 0.001(4) 0.004(4) 0.003(4)
C32 0.043(6) 0.032(5) 0.026(5) -0.007(4) 0.016(5) -0.002(5)

loop_
_atom_type_symbol
_atom_type_description
_atom_type_scat_dispersion_real
_atom_type_scat_dispersion_imag
_atom_type_scat_source
C C 0.0033 0.0016 'International Tables Vol C Tables 4.2.6.8 and 6.1.1.4'
H H 0.0000 0.0000 'International Tables Vol C Tables 4.2.6.8 and 6.1.1.4'
N N 0.0061 0.0033 'International Tables Vol C Tables 4.2.6.8 and 6.1.1.4'
O O 0.0106 0.0060 'International Tables Vol C Tables 4.2.6.8 and 6.1.1.4'

loop_
_geom_angle_atom_site_label_1
_geom_angle_atom_site_label_2
_geom_angle_atom_site_label_3
_geom_angle
C7 N1 H1 117.9
C15 N1 H1 117.9
C15 N1 C7 124.3(8)
C2 C1 H1A 119.0
C2 C1 C6 122.1(11)
C6 C1 H1A 119.0
C1 C2 H2 119.6
C1 C2 C3 120.9(10)
C3 C2 H2 119.6
C2 C3 H3 121.1
C2 C3 C4 117.9(10)
C4 C3 H3 121.1
C3 C4 H4 119.5
C3 C4 C5 121.0(13)
C5 C4 H4 119.5
C4 C5 H5 120.0
C6 C5 C4 120.0(11)
C6 C5 H5 120.0
C1 C6 C7 121.1(10)
C5 C6 C1 118.2(10)
C5 C6 C7 120.8(9)
N1 C7 C6 114.5(9)
C8 C7 N1 121.1(10)
C8 C7 C6 124.4(10)
C7 C8 H8 114.6
C7 C8 C9 130.7(10)
C9 C8 H8 114.6
C10 C9 C8 117.3(9)
C10 C9 C14 118.6(9)
C14 C9 C8 124.1(10)
C9 C10 H10 120.2
C11 C10 C9 119.5(10)
C11 C10 H10 120.2
C10 C11 H11 119.3
C10 C11 C12 121.5(11)
C12 C11 H11 119.3
C11 C12 H12 120.0
C13 C12 C11 120.0(10)
C13 C12 H12 120.0
C12 C13 H13 119.4
C12 C13 C14 121.2(10)
C14 C13 H13 119.4
C9 C14 H14 120.4
C13 C14 C9 119.2(9)
C13 C14 H14 120.4
O1 C15 N1 121.8(9)
O1 C15 C16 123.4(9)
N1 C15 C16 114.8(9)
C15 C16 H16A 109.5
C15 C16 H16B 109.5
C15 C16 H16C 109.5
H16A C16 H16B 109.5
H16A C16 H16C 109.5
H16B C16 H16C 109.5
C23 N2 H2A 117.5
C31 N2 H2A 117.5
C31 N2 C23 124.9(8)
C18 C17 H17 119.4
C22 C17 H17 119.4
C22 C17 C18 121.1(9)
C17 C18 H18 120.0
C19 C18 C17 120.0(10)
C19 C18 H18 120.0
C18 C19 H19 119.9
C18 C19 C20 120.2(10)
C20 C19 H19 119.9
C19 C20 H20 120.4
C19 C20 C21 119.1(10)
C21 C20 H20 120.4
C20 C21 H21 119.3
C22 C21 C20 121.4(10)
C22 C21 H21 119.3
C17 C22 C21 118.1(9)
C17 C22 C23 119.4(8)
C21 C22 C23 122.5(9)
N2 C23 C22 116.0(8)
C24 C23 N2 121.5(9)
C24 C23 C22 122.5(9)
C23 C24 H24 115.3
C23 C24 C25 129.5(9)
C25 C24 H24 115.3
C26 C25 C24 117.5(9)
C30 C25 C24 125.2(10)
C30 C25 C26 117.1(9)
C25 C26 H26 119.5
C27 C26 C25 121.0(10)
C27 C26 H26 119.5
C26 C27 H27 119.6
C28 C27 C26 120.9(10)
C28 C27 H27 119.6
C27 C28 H28 120.1
C27 C28 C29 119.8(10)
C29 C28 H28 120.1
C28 C29 H29 120.5
C30 C29 C28 118.9(9)
C30 C29 H29 120.5
C25 C30 C29 122.1(10)
C25 C30 H30 119.0
C29 C30 H30 119.0
O2 C31 N2 122.9(8)
O2 C31 C32 121.7(9)
N2 C31 C32 115.3(9)
C31 C32 H32A 109.5
C31 C32 H32B 109.5
C31 C32 H32C 109.5
H32A C32 H32B 109.5
H32A C32 H32C 109.5
H32B C32 H32C 109.5

loop_
_geom_bond_atom_site_label_1
_geom_bond_atom_site_label_2
_geom_bond_distance
O1 C15 1.243(12)
N1 H1 0.8800
N1 C7 1.467(13)
N1 C15 1.345(13)
C1 H1A 0.9500
C1 C2 1.369(14)
C1 C6 1.377(15)
C2 H2 0.9500
C2 C3 1.371(17)
C3 H3 0.9500
C3 C4 1.39(2)
C4 H4 0.9500
C4 C5 1.402(17)
C5 H5 0.9500
C5 C6 1.375(17)
C6 C7 1.492(15)
C7 C8 1.313(15)
C8 H8 0.9500
C8 C9 1.470(14)
C9 C10 1.410(16)
C9 C14 1.419(14)
C10 H10 0.9500
C10 C11 1.368(16)
C11 H11 0.9500
C11 C12 1.370(16)
C12 H12 0.9500
C12 C13 1.363(15)
C13 H13 0.9500
C13 C14 1.379(14)
C14 H14 0.9500
C15 C16 1.479(15)
C16 H16A 0.9800
C16 H16B 0.9800
C16 H16C 0.9800
O2 C31 1.242(12)
N2 H2A 0.8800
N2 C23 1.445(12)
N2 C31 1.324(13)
C17 H17 0.9500
C17 C18 1.389(13)
C17 C22 1.379(14)
C18 H18 0.9500
C18 C19 1.368(15)
C19 H19 0.9500
C19 C20 1.381(16)
C20 H20 0.9500
C20 C21 1.394(15)
C21 H21 0.9500
C21 C22 1.379(13)
C22 C23 1.484(14)
C23 C24 1.344(15)
C24 H24 0.9500
C24 C25 1.473(15)
C25 C26 1.404(15)
C25 C30 1.370(15)
C26 H26 0.9500
C26 C27 1.364(16)
C27 H27 0.9500
C27 C28 1.359(16)
C28 H28 0.9500
C28 C29 1.388(16)
C29 H29 0.9500
C29 C30 1.388(14)
C30 H30 0.9500
C31 C32 1.498(12)
C32 H32A 0.9800
C32 H32B 0.9800
C32 H32C 0.9800
